data_1572602
loop_
_publ_author_name
'Jiang, Lin-Tao'
'Jiang, Xiao-Ming'
'Fan, Yu-Hang'
'Liu, Bin-Wen'
'Guo, Guo-Cong'

_publ_section_title
;
 Reconstructing nearly isotropic microstructures to construct a
 one-dimensional framework causing record birefringence in thiophosphates.
;
_journal_issue 41
_journal_name_full 'Chemical science'
_journal_page_first 17114
_journal_page_last 17119
_journal_paper_doi 10.1039/d4sc03683b
_journal_volume 15
_journal_year 2024
_chemical_formula_moiety 'Ba0 Cl0 Cs4 In2 P4 S14'
_chemical_formula_sum 'Ba0 Cl0 Cs4 In2 P4 S14'
_chemical_formula_weight 1334.00
_chemical_melting_point ?
_chemical_name_common Cs2InP2S7
_space_group_crystal_system monoclinic
_space_group_IT_number 14
_space_group_name_Hall '-P 2yn'
_space_group_name_H-M_alt 'P 1 21/n 1'
_audit_creation_method SHELXL-2013
_audit_update_record
;
2024-04-23 deposited with the CCDC.	2024-08-22 downloaded from the CCDC.
;
_cell_angle_alpha 90
_cell_angle_beta 119.511(6)
_cell_angle_gamma 90
_cell_formula_units_Z 2
_cell_length_a 10.9132(5)
_cell_length_b 13.1589(4)
_cell_length_c 10.9640(5)
_cell_measurement_reflns_used 4720
_cell_measurement_temperature 293(2)
_cell_measurement_theta_max 29.2750
_cell_measurement_theta_min 2.6220
_cell_volume 1370.22(13)
_computing_cell_refinement 'CrysAlisPro 1.171.40.59a (Rigaku OD, 2019)'
_computing_data_collection 'CrysAlisPro 1.171.40.59a (Rigaku OD, 2019)'
_computing_data_reduction 'CrysAlisPro 1.171.40.59a (Rigaku OD, 2019)'
_computing_publication_material 'SHELXL-2013 (Sheldrick, 2013)'
_computing_structure_refinement 'SHELXL-2013 (Sheldrick, 2013)'
_computing_structure_solution 'SHELXL-2013 (Sheldrick, 2013)'
_diffrn_ambient_temperature 293(2)
_diffrn_detector_area_resol_mean 10.0000
_diffrn_measured_fraction_theta_full 0.937
_diffrn_measured_fraction_theta_max 0.960
_diffrn_measurement_device_type 'ROD, Synergy Custom DW system, HyPix'
_diffrn_measurement_method CCD_Profile_fitting
_diffrn_radiation_type MoK\a
_diffrn_radiation_wavelength 0.71073
_diffrn_reflns_av_R_equivalents 0.0227
_diffrn_reflns_av_unetI/netI 0.0273
_diffrn_reflns_Laue_measured_fraction_full 0.937
_diffrn_reflns_Laue_measured_fraction_max 0.960
_diffrn_reflns_limit_h_max 10
_diffrn_reflns_limit_h_min -12
_diffrn_reflns_limit_k_max 15
_diffrn_reflns_limit_k_min -13
_diffrn_reflns_limit_l_max 13
_diffrn_reflns_limit_l_min -10
_diffrn_reflns_number 5558
_diffrn_reflns_point_group_measured_fraction_full 0.937
_diffrn_reflns_point_group_measured_fraction_max 0.960
_diffrn_reflns_theta_full 25.242
_diffrn_reflns_theta_max 24.991
_diffrn_reflns_theta_min 2.645
_exptl_absorpt_coefficient_mu 8.213
_exptl_absorpt_correction_T_max 1.00000
_exptl_absorpt_correction_T_min 0.42867
_exptl_absorpt_correction_type multi-scan
_exptl_absorpt_process_details
;
CrysAlisPro 1.171.41.64a (Rigaku Oxford Diffraction, 2020)
Empirical absorption correction using spherical harmonics,
 implemented in SCALE3 ABSPACK scaling algorithm.
;
_exptl_crystal_colour colorless
_exptl_crystal_density_diffrn 3.233
_exptl_crystal_density_meas ?
_exptl_crystal_description strip
_exptl_crystal_F_000 1204
_exptl_crystal_size_max 0.125
_exptl_crystal_size_mid 0.120
_exptl_crystal_size_min 0.085
_refine_diff_density_max 2.740
_refine_diff_density_min -0.924
_refine_diff_density_rms 0.171
_refine_ls_extinction_method none
_refine_ls_goodness_of_fit_ref 1.001
_refine_ls_hydrogen_treatment undef
_refine_ls_matrix_type full
_refine_ls_number_parameters 109
_refine_ls_number_reflns 2322
_refine_ls_number_restraints 0
_refine_ls_restrained_S_all 1.001
_refine_ls_R_factor_all 0.0385
_refine_ls_R_factor_gt 0.0356
_refine_ls_shift/su_max 0.010
_refine_ls_shift/su_mean 0.001
_refine_ls_structure_factor_coef Fsqd
_refine_ls_weighting_details
;
 w=1/[\s^2^(Fo^2^)+(0.0534P)^2^+11.0065P]
 where P=(Fo^2^+2Fc^2^)/3
;
_refine_ls_weighting_scheme calc
_refine_ls_wR_factor_gt 0.0955
_refine_ls_wR_factor_ref 0.0972
_reflns_Friedel_coverage 0.000
_reflns_number_gt 2140
_reflns_number_total 2322
_reflns_threshold_expression 'I > 2\s(I)'
_cod_data_source_file d4sc03683b2.cif
_cod_data_source_block Cs2InP2S7
_cod_depositor_comments
;
The following automatic conversions were performed:

data item '_chemical_melting_point' value 'not measured' was changed
to '?' -- the value is undefined or not given.

data item '_exptl_crystal_density_meas' value 'not measured' was
changed to '?' -- the value is perceived as not measured.

Automatic conversion script
Id: cif_fix_values 8170 2020-07-09 18:12:32Z antanas 

 Adding full bibliography for 1572600--1572602.cif.
;
_cod_original_cell_volume 1370.22(12)
_cod_original_sg_symbol_H-M 'P 21/n'
_cod_database_code 1572602
_shelx_space_group_comment
;
The symmetry employed for this shelxl refinement is uniquely defined
by the following loop, which should always be used as a source of
symmetry information in preference to the above space-group names.
They are only intended as comments.
;
_shelxl_version_number 2013-2

loop_
_space_group_symop_operation_xyz
'x, y, z'
'-x+1/2, y+1/2, -z+1/2'
'-x, -y, -z'
'x-1/2, -y-1/2, z-1/2'

loop_
_atom_site_label
_atom_site_type_symbol
_atom_site_fract_x
_atom_site_fract_y
_atom_site_fract_z
_atom_site_U_iso_or_equiv
_atom_site_adp_type
_atom_site_occupancy
_atom_site_site_symmetry_order
_atom_site_calc_flag
_atom_site_refinement_flags_posn
_atom_site_refinement_flags_adp
_atom_site_refinement_flags_occupancy
_atom_site_disorder_assembly
_atom_site_disorder_group
Cs1 Cs 0.46472(6) 0.16957(4) 0.01376(5) 0.03543(17) Uani 1 1 d . . . . .
Cs2 Cs 0.05174(5) 0.15731(4) 0.02545(6) 0.03981(18) Uani 1 1 d . . . . .
In1 In 0.30409(5) 0.00532(4) 0.49911(5) 0.02566(17) Uani 1 1 d . . . . .
P1 P 0.62781(18) 0.06146(15) 0.75777(19) 0.0221(4) Uani 1 1 d . . . . .
P2 P 0.94300(19) 0.01549(15) 0.3847(2) 0.0249(4) Uani 1 1 d . . . . .
S1 S 0.72715(19) 0.05362(18) 0.96576(19) 0.0325(5) Uani 1 1 d . . . . .
S2 S 0.44086(18) 0.14018(15) 0.67848(19) 0.0258(4) Uani 1 1 d . . . . .
S3 S 0.75594(18) 0.12696(16) 0.68997(19) 0.0267(4) Uani 1 1 d . . . . .
S4 S 0.4221(2) 0.08031(15) 0.3372(2) 0.0282(4) Uani 1 1 d . . . . .
S5 S 0.27249(19) 0.39851(16) 0.8546(2) 0.0300(4) Uani 1 1 d . . . . .
S6 S 0.1035(2) 0.11185(17) 0.7219(2) 0.0346(5) Uani 1 1 d . . . . .
S7 S 0.0796(2) 0.11327(16) 0.3643(2) 0.0327(5) Uani 1 1 d . . . . .

loop_
_atom_site_aniso_label
_atom_site_aniso_U_11
_atom_site_aniso_U_22
_atom_site_aniso_U_33
_atom_site_aniso_U_23
_atom_site_aniso_U_13
_atom_site_aniso_U_12
Cs1 0.0401(3) 0.0343(3) 0.0347(3) 0.0003(2) 0.0206(2) 0.0024(2)
Cs2 0.0314(3) 0.0415(3) 0.0401(3) -0.0102(2) 0.0126(2) -0.0030(2)
In1 0.0186(3) 0.0335(3) 0.0255(3) -0.0067(2) 0.0113(2) -0.0036(2)
P1 0.0188(9) 0.0270(10) 0.0185(9) -0.0014(7) 0.0075(7) 0.0002(7)
P2 0.0193(9) 0.0304(11) 0.0225(9) 0.0024(8) 0.0084(7) 0.0031(7)
S1 0.0255(9) 0.0491(13) 0.0185(9) -0.0002(8) 0.0076(8) 0.0025(8)
S2 0.0180(8) 0.0325(10) 0.0247(9) -0.0064(8) 0.0089(7) -0.0007(7)
S3 0.0214(9) 0.0336(11) 0.0269(9) -0.0047(8) 0.0132(8) -0.0054(7)
S4 0.0309(10) 0.0246(10) 0.0267(9) -0.0010(8) 0.0123(8) -0.0004(7)
S5 0.0226(9) 0.0357(11) 0.0320(10) -0.0081(9) 0.0137(8) -0.0050(8)
S6 0.0361(11) 0.0370(12) 0.0262(10) -0.0038(9) 0.0118(9) -0.0012(9)
S7 0.0266(10) 0.0370(12) 0.0374(11) 0.0064(9) 0.0179(9) 0.0007(8)

loop_
_atom_type_symbol
_atom_type_description
_atom_type_scat_dispersion_real
_atom_type_scat_dispersion_imag
_atom_type_scat_source
P P 0.1023 0.0942 'International Tables Vol C Tables 4.2.6.8 and 6.1.1.4'
S S 0.1246 0.1234 'International Tables Vol C Tables 4.2.6.8 and 6.1.1.4'
Cl Cl 0.1484 0.1585 'International Tables Vol C Tables 4.2.6.8 and 6.1.1.4'
In In -0.7276 1.3100 'International Tables Vol C Tables 4.2.6.8 and 6.1.1.4'
Cs Cs -0.3680 2.1192 'International Tables Vol C Tables 4.2.6.8 and 6.1.1.4'
Ba Ba -0.3244 2.2819 'International Tables Vol C Tables 4.2.6.8 and 6.1.1.4'

loop_
_geom_angle_atom_site_label_1
_geom_angle_atom_site_label_2
_geom_angle_atom_site_label_3
_geom_angle
_geom_angle_site_symmetry_1
_geom_angle_site_symmetry_3
_geom_angle_publ_flag
S1 Cs1 S6 109.32(5) 1_554 4_665 ?
S1 Cs1 S2 56.62(4) 1_554 1_554 ?
S6 Cs1 S2 123.06(5) 4_665 1_554 ?
S1 Cs1 S5 128.07(5) 1_554 1_554 ?
S6 Cs1 S5 65.88(5) 4_665 1_554 ?
S2 Cs1 S5 82.07(4) 1_554 1_554 ?
S1 Cs1 S1 101.15(4) 1_554 3_656 ?
S6 Cs1 S1 133.60(5) 4_665 3_656 ?
S2 Cs1 S1 102.77(4) 1_554 3_656 ?
S5 Cs1 S1 119.04(4) 1_554 3_656 ?
S1 Cs1 S5 69.14(4) 1_554 4_665 ?
S6 Cs1 S5 69.88(5) 4_665 4_665 ?
S2 Cs1 S5 125.62(4) 1_554 4_665 ?
S5 Cs1 S5 135.72(4) 1_554 4_665 ?
S1 Cs1 S5 90.33(4) 3_656 4_665 ?
S1 Cs1 S6 112.25(5) 1_554 1_554 ?
S6 Cs1 S6 131.15(5) 4_665 1_554 ?
S2 Cs1 S6 65.50(4) 1_554 1_554 ?
S5 Cs1 S6 68.71(5) 1_554 1_554 ?
S1 Cs1 S6 59.81(5) 3_656 1_554 ?
S5 Cs1 S6 150.09(5) 4_665 1_554 ?
S1 Cs1 S7 78.18(5) 1_554 4_665 ?
S6 Cs1 S7 62.41(5) 4_665 4_665 ?
S2 Cs1 S7 60.70(4) 1_554 4_665 ?
S5 Cs1 S7 52.99(4) 1_554 4_665 ?
S1 Cs1 S7 160.99(4) 3_656 4_665 ?
S5 Cs1 S7 106.82(4) 4_665 4_665 ?
S6 Cs1 S7 102.53(5) 1_554 4_665 ?
S1 Cs1 S4 117.95(5) 1_554 . ?
S6 Cs1 S4 82.24(4) 4_665 . ?
S2 Cs1 S4 154.69(4) 1_554 . ?
S5 Cs1 S4 112.58(4) 1_554 . ?
S1 Cs1 S4 52.35(4) 3_656 . ?
S5 Cs1 S4 58.28(4) 4_665 . ?
S6 Cs1 S4 99.57(4) 1_554 . ?
S7 Cs1 S4 144.61(4) 4_665 . ?
S1 Cs1 P1 27.70(4) 1_554 1_554 ?
S6 Cs1 P1 121.12(4) 4_665 1_554 ?
S2 Cs1 P1 28.99(4) 1_554 1_554 ?
S5 Cs1 P1 107.14(4) 1_554 1_554 ?
S1 Cs1 P1 102.10(4) 3_656 1_554 ?
S5 Cs1 P1 96.84(4) 4_665 1_554 ?
S6 Cs1 P1 88.55(4) 1_554 1_554 ?
S7 Cs1 P1 68.40(4) 4_665 1_554 ?
S4 Cs1 P1 139.73(4) . 1_554 ?
S1 Cs1 Cs1 52.24(4) 1_554 3_655 ?
S6 Cs1 Cs1 144.08(4) 4_665 3_655 ?
S2 Cs1 Cs1 75.85(3) 1_554 3_655 ?
S5 Cs1 Cs1 149.86(4) 1_554 3_655 ?
S1 Cs1 Cs1 48.91(3) 3_656 3_655 ?
S5 Cs1 Cs1 74.41(4) 4_665 3_655 ?
S6 Cs1 Cs1 83.44(4) 1_554 3_655 ?
S7 Cs1 Cs1 127.19(4) 4_665 3_655 ?
S4 Cs1 Cs1 82.40(3) . 3_655 ?
P1 Cs1 Cs1 59.26(3) 1_554 3_655 ?
S1 Cs1 Cs2 151.38(4) 1_554 . ?
S6 Cs1 Cs2 97.23(4) 4_665 . ?
S2 Cs1 Cs2 116.82(3) 1_554 . ?
S5 Cs1 Cs2 72.28(3) 1_554 . ?
S1 Cs1 Cs2 51.07(3) 3_656 . ?
S5 Cs1 Cs2 112.33(3) 4_665 . ?
S6 Cs1 Cs2 51.51(3) 1_554 . ?
S7 Cs1 Cs2 125.27(3) 4_665 . ?
S4 Cs1 Cs2 54.16(3) . . ?
P1 Cs1 Cs2 138.34(3) 1_554 . ?
Cs1 Cs1 Cs2 99.672(17) 3_655 . ?
S3 Cs2 S3 130.66(4) 4_565 1_454 ?
S3 Cs2 S1 136.91(5) 4_565 1_454 ?
S3 Cs2 S1 56.29(4) 1_454 1_454 ?
S3 Cs2 S7 83.74(5) 4_565 . ?
S3 Cs2 S7 128.58(4) 1_454 . ?
S1 Cs2 S7 72.48(4) 1_454 . ?
S3 Cs2 S1 110.95(4) 4_565 3_656 ?
S3 Cs2 S1 101.26(5) 1_454 3_656 ?
S1 Cs2 S1 107.46(4) 1_454 3_656 ?
S7 Cs2 S1 97.53(5) . 3_656 ?
S3 Cs2 S2 56.27(4) 4_565 4_565 ?
S3 Cs2 S2 102.79(4) 1_454 4_565 ?
S1 Cs2 S2 80.72(5) 1_454 4_565 ?
S7 Cs2 S2 61.68(4) . 4_565 ?
S1 Cs2 S2 154.98(4) 3_656 4_565 ?
S3 Cs2 S6 104.73(5) 4_565 1_554 ?
S3 Cs2 S6 60.55(4) 1_454 1_554 ?
S1 Cs2 S6 110.76(5) 1_454 1_554 ?
S7 Cs2 S6 157.94(5) . 1_554 ?
S1 Cs2 S6 60.47(5) 3_656 1_554 ?
S2 Cs2 S6 139.84(5) 4_565 1_554 ?
S3 Cs2 S4 61.99(4) 4_565 4_565 ?
S3 Cs2 S4 69.02(4) 1_454 4_565 ?
S1 Cs2 S4 99.99(5) 1_454 4_565 ?
S7 Cs2 S4 120.53(5) . 4_565 ?
S1 Cs2 S4 138.43(5) 3_656 4_565 ?
S2 Cs2 S4 58.91(4) 4_565 4_565 ?
S6 Cs2 S4 81.00(5) 1_554 4_565 ?
S3 Cs2 S4 68.95(4) 4_565 . ?
S3 Cs2 S4 154.16(5) 1_454 . ?
S1 Cs2 S4 124.59(5) 1_454 . ?
S7 Cs2 S4 62.33(4) . . ?
S1 Cs2 S4 52.93(4) 3_656 . ?
S2 Cs2 S4 102.69(4) 4_565 . ?
S6 Cs2 S4 101.20(4) 1_554 . ?
S4 Cs2 S4 129.52(4) 4_565 . ?
S3 Cs2 P1 96.98(4) 4_565 3_656 ?
S3 Cs2 P1 125.93(4) 1_454 3_656 ?
S1 Cs2 P1 108.40(5) 1_454 3_656 ?
S7 Cs2 P1 71.76(4) . 3_656 ?
S1 Cs2 P1 27.92(4) 3_656 3_656 ?
S2 Cs2 P1 127.26(4) 4_565 3_656 ?
S6 Cs2 P1 86.85(4) 1_554 3_656 ?
S4 Cs2 P1 151.53(4) 4_565 3_656 ?
S4 Cs2 P1 29.10(4) . 3_656 ?
S3 Cs2 Cs2 156.16(4) 4_565 3 ?
S3 Cs2 Cs2 72.86(4) 1_454 3 ?
S1 Cs2 Cs2 54.87(4) 1_454 3 ?
S7 Cs2 Cs2 82.05(4) . 3 ?
S1 Cs2 Cs2 52.59(4) 3_656 3 ?
S2 Cs2 Cs2 129.99(4) 4_565 3 ?
S6 Cs2 Cs2 82.68(4) 1_554 3 ?
S4 Cs2 Cs2 141.80(3) 4_565 3 ?
S4 Cs2 Cs2 87.48(3) . 3 ?
P1 Cs2 Cs2 60.35(3) 3_656 3 ?
S3 Cs2 Cs1 66.48(3) 4_565 . ?
S3 Cs2 Cs1 112.55(3) 1_454 . ?
S1 Cs2 Cs1 156.58(4) 1_454 . ?
S7 Cs2 Cs1 116.64(3) . . ?
S1 Cs2 Cs1 51.65(3) 3_656 . ?
S2 Cs2 Cs1 122.70(3) 4_565 . ?
S6 Cs2 Cs1 52.38(3) 1_554 . ?
S4 Cs2 Cs1 93.41(3) 4_565 . ?
S4 Cs2 Cs1 55.11(3) . . ?
P1 Cs2 Cs1 59.18(3) 3_656 . ?
Cs2 Cs2 Cs1 103.423(19) 3 . ?
S2 In1 S3 159.59(6) . 3_656 ?
S2 In1 S5 98.53(7) . 2_546 ?
S3 In1 S5 95.89(7) 3_656 2_546 ?
S2 In1 S7 95.14(7) . . ?
S3 In1 S7 96.89(7) 3_656 . ?
S5 In1 S7 98.64(6) 2_546 . ?
S2 In1 S4 88.07(6) . . ?
S3 In1 S4 74.99(6) 3_656 . ?
S5 In1 S4 166.34(6) 2_546 . ?
S7 In1 S4 92.62(6) . . ?
S2 In1 S4 75.71(6) . 3_656 ?
S3 In1 S4 90.68(6) 3_656 3_656 ?
S5 In1 S4 87.32(6) 2_546 3_656 ?
S7 In1 S4 169.80(6) . 3_656 ?
S4 In1 S4 82.71(6) . 3_656 ?
S1 P1 S2 112.17(11) . . ?
S1 P1 S3 110.54(11) . . ?
S2 P1 S3 110.07(11) . . ?
S1 P1 S4 112.92(12) . 3_656 ?
S2 P1 S4 106.26(11) . 3_656 ?
S3 P1 S4 104.54(11) . 3_656 ?
S1 P1 Cs2 59.24(8) . 3_656 ?
S2 P1 Cs2 161.79(9) . 3_656 ?
S3 P1 Cs2 88.13(8) . 3_656 ?
S4 P1 Cs2 67.10(7) 3_656 3_656 ?
S1 P1 Cs1 55.09(7) . 1_556 ?
S2 P1 Cs1 57.28(7) . 1_556 ?
S3 P1 Cs1 132.58(9) . 1_556 ?
S4 P1 Cs1 122.83(9) 3_656 1_556 ?
Cs2 P1 Cs1 110.85(4) 3_656 1_556 ?
S6 P2 S7 117.18(12) 3_656 1_655 ?
S6 P2 S5 115.19(12) 3_656 4_665 ?
S7 P2 S5 106.49(12) 1_655 4_665 ?
S6 P2 P2 110.76(15) 3_656 3_756 ?
S7 P2 P2 101.93(13) 1_655 3_756 ?
S5 P2 P2 103.69(13) 4_665 3_756 ?
P1 S1 Cs1 97.21(8) . 1_556 ?
P1 S1 Cs2 97.04(9) . 1_656 ?
Cs1 S1 Cs2 128.39(7) 1_556 1_656 ?
P1 S1 Cs2 92.84(9) . 3_656 ?
Cs1 S1 Cs2 154.93(7) 1_556 3_656 ?
Cs2 S1 Cs2 72.54(4) 1_656 3_656 ?
P1 S1 Cs1 96.10(9) . 3_656 ?
Cs1 S1 Cs1 78.85(4) 1_556 3_656 ?
Cs2 S1 Cs1 147.54(6) 1_656 3_656 ?
Cs2 S1 Cs1 77.28(5) 3_656 3_656 ?
P1 S2 In1 93.32(9) . . ?
P1 S2 Cs1 93.73(8) . 1_556 ?
In1 S2 Cs1 126.40(7) . 1_556 ?
P1 S2 Cs2 94.43(8) . 4_666 ?
In1 S2 Cs2 110.95(6) . 4_666 ?
Cs1 S2 Cs2 121.31(5) 1_556 4_666 ?
P1 S3 In1 93.42(9) . 3_656 ?
P1 S3 Cs2 98.70(8) . 4_666 ?
In1 S3 Cs2 107.00(6) 3_656 4_666 ?
P1 S3 Cs2 96.09(8) . 1_656 ?
In1 S3 Cs2 131.82(7) 3_656 1_656 ?
Cs2 S3 Cs2 117.92(6) 4_666 1_656 ?
P1 S4 In1 85.04(8) 3_656 . ?
P1 S4 In1 83.98(8) 3_656 3_656 ?
In1 S4 In1 97.29(6) . 3_656 ?
P1 S4 Cs2 174.77(9) 3_656 4_666 ?
In1 S4 Cs2 97.75(5) . 4_666 ?
In1 S4 Cs2 91.27(5) 3_656 4_666 ?
P1 S4 Cs2 83.80(7) 3_656 . ?
In1 S4 Cs2 92.57(5) . . ?
In1 S4 Cs2 163.55(7) 3_656 . ?
Cs2 S4 Cs2 100.44(4) 4_666 . ?
P1 S4 Cs1 86.26(8) 3_656 . ?
In1 S4 Cs1 161.91(6) . . ?
In1 S4 Cs1 97.53(5) 3_656 . ?
Cs2 S4 Cs1 92.23(4) 4_666 . ?
Cs2 S4 Cs1 70.72(3) . . ?
P2 S5 In1 98.38(9) 4_566 2_556 ?
P2 S5 Cs1 96.75(8) 4_566 1_556 ?
In1 S5 Cs1 116.63(7) 2_556 1_556 ?
P2 S5 Cs1 126.42(9) 4_566 4_566 ?
In1 S5 Cs1 110.57(6) 2_556 4_566 ?
Cs1 S5 Cs1 108.05(5) 1_556 4_566 ?
P2 S6 Cs1 114.18(10) 3_656 4_566 ?
P2 S6 Cs2 124.52(10) 3_656 1_556 ?
Cs1 S6 Cs2 104.15(6) 4_566 1_556 ?
P2 S6 Cs1 122.59(10) 3_656 1_556 ?
Cs1 S6 Cs1 108.98(6) 4_566 1_556 ?
Cs2 S6 Cs1 76.11(4) 1_556 1_556 ?
P2 S7 In1 97.34(9) 1_455 . ?
P2 S7 Cs2 120.72(10) 1_455 . ?
In1 S7 Cs2 104.61(6) . . ?
P2 S7 Cs1 90.73(8) 1_455 4_566 ?
In1 S7 Cs1 126.14(7) . 4_566 ?
Cs2 S7 Cs1 116.30(6) . 4_566 ?

loop_
_geom_bond_atom_site_label_1
_geom_bond_atom_site_label_2
_geom_bond_distance
_geom_bond_site_symmetry_2
_geom_bond_publ_flag
Cs1 S1 3.506(2) 1_554 ?
Cs1 S6 3.517(2) 4_665 ?
Cs1 S2 3.5760(19) 1_554 ?
Cs1 S5 3.594(2) 1_554 ?
Cs1 S1 3.677(2) 3_656 ?
Cs1 S5 3.6992(19) 4_665 ?
Cs1 S6 3.732(2) 1_554 ?
Cs1 S7 3.801(2) 4_665 ?
Cs1 S4 3.975(2) . ?
Cs1 P1 4.2415(19) 1_554 ?
Cs1 Cs1 4.5638(11) 3_655 ?
Cs1 Cs2 4.5743(8) . ?
Cs2 S3 3.510(2) 4_565 ?
Cs2 S3 3.5230(19) 1_454 ?
Cs2 S1 3.543(2) 1_454 ?
Cs2 S7 3.622(2) . ?
Cs2 S1 3.648(2) 3_656 ?
Cs2 S2 3.658(2) 4_565 ?
Cs2 S6 3.688(2) 1_554 ?
Cs2 S4 3.912(2) 4_565 ?
Cs2 S4 3.929(2) . ?
Cs2 P1 4.2400(19) 3_656 ?
Cs2 Cs2 4.2550(11) 3 ?
In1 S2 2.5204(19) . ?
In1 S3 2.5336(19) 3_656 ?
In1 S5 2.562(2) 2_546 ?
In1 S7 2.576(2) . ?
In1 S4 2.834(2) . ?
In1 S4 2.853(2) 3_656 ?
P1 S1 1.988(3) . ?
P1 S2 2.060(3) . ?
P1 S3 2.068(3) . ?
P1 S4 2.074(3) 3_656 ?
P1 Cs2 4.2400(19) 3_656 ?
P1 Cs1 4.2415(19) 1_556 ?
P2 S6 1.962(3) 3_656 ?
P2 S7 2.063(3) 1_655 ?
P2 S5 2.061(3) 4_665 ?
P2 P2 2.237(4) 3_756 ?
S1 Cs1 3.506(2) 1_556 ?
S1 Cs2 3.543(2) 1_656 ?
S1 Cs2 3.648(2) 3_656 ?
S1 Cs1 3.678(2) 3_656 ?
S2 Cs1 3.5760(19) 1_556 ?
S2 Cs2 3.658(2) 4_666 ?
S3 In1 2.5336(19) 3_656 ?
S3 Cs2 3.510(2) 4_666 ?
S3 Cs2 3.5230(19) 1_656 ?
S4 P1 2.074(3) 3_656 ?
S4 In1 2.853(2) 3_656 ?
S4 Cs2 3.912(2) 4_666 ?
S5 P2 2.061(3) 4_566 ?
S5 In1 2.562(2) 2_556 ?
S5 Cs1 3.594(2) 1_556 ?
S5 Cs1 3.6991(19) 4_566 ?
S6 P2 1.962(3) 3_656 ?
S6 Cs1 3.517(2) 4_566 ?
S6 Cs2 3.688(2) 1_556 ?
S6 Cs1 3.732(2) 1_556 ?
S7 P2 2.063(3) 1_455 ?
S7 Cs1 3.801(2) 4_566 ?
